data_4026349
loop_
_publ_author_name
'Li-Juan Liu'
'Ling-Jun Chen'
'Peng Li'
'Xiao-Bo Li'
'Jin-Tao Liu'

_publ_section_title
;
 Optically Pure Polyfluoroalkanesulfinamides: Synthesis and Application as
 Promising and Monitorable Chiral Auxiliaries
;
_journal_name_full 'Journal of Organic Chemistry'
_journal_page_first 4675
_journal_page_last 4681
_journal_paper_doi 10.1021/jo200119x
_journal_volume 76
_journal_year 2011
_chemical_absolute_configuration unknown
_chemical_formula_sum 'C8 H11 Cl F4 N2 O S'
_chemical_formula_weight 294.70
_chemical_name_systematic
; 
 ? 
;
_space_group_IT_number 5
_symmetry_cell_setting monoclinic
_symmetry_space_group_name_Hall 'C 2y'
_symmetry_space_group_name_H-M 'C 1 2 1'
_atom_sites_solution_hydrogens geom
_atom_sites_solution_primary direct
_atom_sites_solution_secondary difmap
_audit_creation_method SHELXL-97
_cell_angle_alpha 90.00
_cell_angle_beta 91.448(4)
_cell_angle_gamma 90.00
_cell_formula_units_Z 4
_cell_length_a 22.190(6)
_cell_length_b 6.1816(15)
_cell_length_c 9.337(2)
_cell_measurement_reflns_used 1167
_cell_measurement_temperature 293(2)
_cell_measurement_theta_max 42.837
_cell_measurement_theta_min 4.364
_cell_volume 1280.3(5)
_computing_cell_refinement 'Bruker SMART'
_computing_data_collection 'Bruker SMART'
_computing_data_reduction 'Bruker SHELXTL'
_computing_molecular_graphics 'Bruker SHELXTL'
_computing_publication_material 'Bruker SHELXTL'
_computing_structure_refinement 'SHELXL-97 (Sheldrick, 1997)'
_computing_structure_solution 'SHELXS-97 (Sheldrick, 1990)'
_diffrn_ambient_temperature 293(2)
_diffrn_measured_fraction_theta_full 0.999
_diffrn_measured_fraction_theta_max 0.999
_diffrn_measurement_device_type 'CCD area detector'
_diffrn_measurement_method 'phi and omega scans'
_diffrn_radiation_monochromator graphite
_diffrn_radiation_source 'fine-focus sealed tube'
_diffrn_radiation_type MoK\a
_diffrn_radiation_wavelength 0.71073
_diffrn_reflns_av_R_equivalents 0.0520
_diffrn_reflns_av_sigmaI/netI 0.0557
_diffrn_reflns_limit_h_max 27
_diffrn_reflns_limit_h_min -26
_diffrn_reflns_limit_k_max 4
_diffrn_reflns_limit_k_min -7
_diffrn_reflns_limit_l_max 11
_diffrn_reflns_limit_l_min -11
_diffrn_reflns_number 3544
_diffrn_reflns_theta_full 26.00
_diffrn_reflns_theta_max 26.00
_diffrn_reflns_theta_min 2.18
_exptl_absorpt_coefficient_mu 0.496
_exptl_absorpt_correction_T_max 1.00000
_exptl_absorpt_correction_T_min 0.79928
_exptl_absorpt_correction_type empirical
_exptl_absorpt_process_details sadabs
_exptl_crystal_colour colorless
_exptl_crystal_density_diffrn 1.529
_exptl_crystal_description prismatic
_exptl_crystal_F_000 600
_exptl_crystal_size_max 0.257
_exptl_crystal_size_mid 0.203
_exptl_crystal_size_min 0.196
_refine_diff_density_max 0.488
_refine_diff_density_min -0.356
_refine_diff_density_rms 0.076
_refine_ls_abs_structure_details 'Flack H D (1983), Acta Cryst. A39, 876-881'
_refine_ls_abs_structure_Flack 0.60(16)
_refine_ls_extinction_method none
_refine_ls_goodness_of_fit_ref 1.011
_refine_ls_hydrogen_treatment mixed
_refine_ls_matrix_type full
_refine_ls_number_parameters 161
_refine_ls_number_reflns 2066
_refine_ls_number_restraints 2
_refine_ls_restrained_S_all 1.010
_refine_ls_R_factor_all 0.0671
_refine_ls_R_factor_gt 0.0574
_refine_ls_shift/su_max 0.021
_refine_ls_shift/su_mean 0.003
_refine_ls_structure_factor_coef Fsqd
_refine_ls_weighting_details 'calc w=1/[\s^2^(Fo^2^)+(0.1120P)^2^+0.0000P] where P=(Fo^2^+2Fc^2^)/3'
_refine_ls_weighting_scheme calc
_refine_ls_wR_factor_gt 0.1544
_refine_ls_wR_factor_ref 0.1739
_reflns_number_gt 1678
_reflns_number_total 2066
_reflns_threshold_expression >2sigma(I)
_cod_data_source_file jo200119x_si_001.cif
_cod_data_source_block cd29345
_cod_original_cell_volume 1280.4(6)
_cod_database_code 4026349

loop_
_symmetry_equiv_pos_as_xyz
'x, y, z'
'-x, y, -z'
'x+1/2, y+1/2, z'
'-x+1/2, y+1/2, -z'

loop_
_atom_site_label
_atom_site_type_symbol
_atom_site_fract_x
_atom_site_fract_y
_atom_site_fract_z
_atom_site_U_iso_or_equiv
_atom_site_adp_type
_atom_site_occupancy
_atom_site_symmetry_multiplicity
_atom_site_calc_flag
_atom_site_refinement_flags
S1 S 0.28636(5) 0.27052(18) 0.87214(12) 0.0493(4) Uani 1 1 d .
Cl1 Cl 0.46894(10) 0.1112(6) 0.7481(4) 0.1255(13) Uani 1 1 d .
F1 F 0.35265(16) -0.0762(6) 0.8279(4) 0.0758(10) Uani 1 1 d .
F2 F 0.34636(15) 0.1461(7) 0.6460(3) 0.0736(10) Uani 1 1 d .
F3 F 0.42321(17) 0.2120(9) 0.9728(4) 0.1000(17) Uani 1 1 d .
F4 F 0.41984(18) 0.4656(6) 0.7902(4) 0.0804(11) Uani 1 1 d .
N1 N 0.23565(19) 0.1260(8) 0.7851(4) 0.0546(11) Uani 1 1 d D
N2 N 0.2302(2) 0.1725(9) 0.4174(5) 0.0676(13) Uani 1 1 d .
O1 O 0.29125(18) 0.2020(8) 1.0215(4) 0.0713(13) Uani 1 1 d .
C1 C 0.1944(2) 0.2305(7) 0.6818(5) 0.0444(11) Uani 1 1 d .
H1 H 0.1962 0.3864 0.7003 0.053 Uiso 1 1 calc R
C2 C 0.1271(2) 0.1581(10) 0.7009(5) 0.0522(12) Uani 1 1 d .
C3 C 0.2139(2) 0.1962(9) 0.5341(5) 0.0515(12) Uani 1 1 d .
C4 C 0.3533(2) 0.1307(10) 0.7902(6) 0.0570(13) Uani 1 1 d .
C5 C 0.4136(3) 0.2272(14) 0.8319(7) 0.079(2) Uani 1 1 d .
C6 C 0.0881(2) 0.2732(14) 0.5887(6) 0.0709(15) Uani 1 1 d .
H6A H 0.0465 0.2393 0.6033 0.106 Uiso 1 1 calc R
H6B H 0.0992 0.2266 0.4950 0.106 Uiso 1 1 calc R
H6C H 0.0940 0.4266 0.5971 0.106 Uiso 1 1 calc R
C7 C 0.1071(3) 0.2245(12) 0.8465(6) 0.0739(19) Uani 1 1 d .
H7A H 0.1133 0.3771 0.8589 0.111 Uiso 1 1 calc R
H7B H 0.1301 0.1471 0.9184 0.111 Uiso 1 1 calc R
H7C H 0.0651 0.1918 0.8557 0.111 Uiso 1 1 calc R
C8 C 0.1220(3) -0.0930(10) 0.6784(6) 0.0644(15) Uani 1 1 d .
H8A H 0.1436 -0.1661 0.7544 0.097 Uiso 1 1 calc R
H8B H 0.1388 -0.1314 0.5882 0.097 Uiso 1 1 calc R
H8C H 0.0803 -0.1350 0.6789 0.097 Uiso 1 1 calc R
H1A H 0.2411(19) -0.007(4) 0.799(4) 0.049(12) Uiso 1 1 d D

loop_
_atom_site_aniso_label
_atom_site_aniso_U_11
_atom_site_aniso_U_22
_atom_site_aniso_U_33
_atom_site_aniso_U_23
_atom_site_aniso_U_13
_atom_site_aniso_U_12
S1 0.0521(6) 0.0548(7) 0.0408(6) -0.0041(6) -0.0017(4) -0.0066(6)
Cl1 0.0562(14) 0.169(3) 0.157(3) -0.052(3) 0.0129(14) 0.0073(16)
F1 0.080(2) 0.055(2) 0.092(2) -0.0005(19) -0.0123(17) -0.0032(18)
F2 0.081(2) 0.098(3) 0.0411(16) -0.0080(16) -0.0004(14) 0.004(2)
F3 0.083(2) 0.147(5) 0.069(2) 0.000(2) -0.0213(18) -0.027(3)
F4 0.093(3) 0.059(2) 0.090(3) 0.0028(19) -0.0009(19) -0.0001(18)
N1 0.062(3) 0.048(3) 0.052(2) 0.009(2) -0.013(2) -0.008(2)
N2 0.083(3) 0.073(3) 0.047(3) -0.003(2) 0.004(2) 0.014(3)
O1 0.069(2) 0.103(4) 0.0413(18) -0.0082(19) -0.0063(16) -0.012(2)
C1 0.052(2) 0.039(3) 0.041(2) -0.0035(19) -0.0031(18) -0.002(2)
C2 0.053(3) 0.055(3) 0.049(3) -0.002(2) 0.000(2) 0.001(2)
C3 0.056(3) 0.051(3) 0.047(3) 0.004(2) -0.004(2) 0.001(2)
C4 0.063(3) 0.052(3) 0.056(3) -0.006(3) 0.000(2) -0.002(3)
C5 0.056(3) 0.112(7) 0.071(4) -0.004(4) 0.000(3) 0.004(3)
C6 0.062(3) 0.078(4) 0.072(3) 0.006(4) -0.009(3) 0.006(4)
C7 0.074(4) 0.089(6) 0.060(3) -0.007(3) 0.017(3) 0.005(3)
C8 0.062(3) 0.056(4) 0.075(4) 0.006(3) 0.000(3) -0.012(3)

loop_
_atom_type_symbol
_atom_type_description
_atom_type_scat_dispersion_real
_atom_type_scat_dispersion_imag
_atom_type_scat_source
C C 0.0033 0.0016 'International Tables Vol C Tables 4.2.6.8 and 6.1.1.4'
H H 0.0000 0.0000 'International Tables Vol C Tables 4.2.6.8 and 6.1.1.4'
N N 0.0061 0.0033 'International Tables Vol C Tables 4.2.6.8 and 6.1.1.4'
O O 0.0106 0.0060 'International Tables Vol C Tables 4.2.6.8 and 6.1.1.4'
F F 0.0171 0.0103 'International Tables Vol C Tables 4.2.6.8 and 6.1.1.4'
Cl Cl 0.1484 0.1585 'International Tables Vol C Tables 4.2.6.8 and 6.1.1.4'
S S 0.1246 0.1234 'International Tables Vol C Tables 4.2.6.8 and 6.1.1.4'

loop_
_geom_angle_atom_site_label_1
_geom_angle_atom_site_label_2
_geom_angle_atom_site_label_3
_geom_angle
O1 S1 N1 110.5(2)
O1 S1 C4 102.3(3)
N1 S1 C4 95.0(2)
C1 N1 S1 119.8(4)
C1 N1 H1A 128(3)
S1 N1 H1A 111(3)
N1 C1 C3 111.1(4)
N1 C1 C2 112.3(4)
C3 C1 C2 111.6(4)
N1 C1 H1 107.2
C3 C1 H1 107.2
C2 C1 H1 107.2
C7 C2 C6 108.7(5)
C7 C2 C8 111.7(5)
C6 C2 C8 109.5(5)
C7 C2 C1 109.2(4)
C6 C2 C1 108.3(5)
C8 C2 C1 109.4(4)
N2 C3 C1 178.6(6)
F1 C4 F2 109.3(4)
F1 C4 C5 109.1(5)
F2 C4 C5 107.9(5)
F1 C4 S1 108.6(4)
F2 C4 S1 107.4(4)
C5 C4 S1 114.5(4)
F3 C5 C4 110.3(5)
F3 C5 F4 107.8(6)
C4 C5 F4 113.6(5)
F3 C5 Cl1 109.7(5)
C4 C5 Cl1 112.0(5)
F4 C5 Cl1 103.0(4)
C2 C6 H6A 109.5
C2 C6 H6B 109.5
H6A C6 H6B 109.5
C2 C6 H6C 109.5
H6A C6 H6C 109.5
H6B C6 H6C 109.5
C2 C7 H7A 109.5
C2 C7 H7B 109.5
H7A C7 H7B 109.5
C2 C7 H7C 109.5
H7A C7 H7C 109.5
H7B C7 H7C 109.5
C2 C8 H8A 109.5
C2 C8 H8B 109.5
H8A C8 H8B 109.5
C2 C8 H8C 109.5
H8A C8 H8C 109.5
H8B C8 H8C 109.5

loop_
_geom_bond_atom_site_label_1
_geom_bond_atom_site_label_2
_geom_bond_distance
S1 O1 1.459(4)
S1 N1 1.637(4)
S1 C4 1.896(6)
Cl1 C5 1.639(7)
F1 C4 1.327(7)
F2 C4 1.355(6)
F3 C5 1.331(7)
F4 C5 1.531(9)
N1 C1 1.463(6)
N1 H1A 0.842(19)
N2 C3 1.166(6)
C1 C3 1.472(7)
C1 C2 1.573(7)
C1 H1 0.9800
C2 C7 1.499(7)
C2 C6 1.518(8)
C2 C8 1.570(9)
C4 C5 1.506(9)
C6 H6A 0.9600
C6 H6B 0.9600
C6 H6C 0.9600
C7 H7A 0.9600
C7 H7B 0.9600
C7 H7C 0.9600
C8 H8A 0.9600
C8 H8B 0.9600
C8 H8C 0.9600

loop_
_geom_hbond_atom_site_label_D
_geom_hbond_atom_site_label_H
_geom_hbond_atom_site_label_A
_geom_hbond_distance_DH
_geom_hbond_distance_HA
_geom_hbond_distance_DA
_geom_hbond_angle_DHA
_geom_hbond_site_symmetry_A
N1 H1A O1 0.842(19) 2.57(3) 3.247(6) 138(3) 4_547

loop_
_geom_torsion_atom_site_label_1
_geom_torsion_atom_site_label_2
_geom_torsion_atom_site_label_3
_geom_torsion_atom_site_label_4
_geom_torsion
O1 S1 N1 C1 139.1(4)
C4 S1 N1 C1 -115.8(4)
S1 N1 C1 C3 100.7(4)
S1 N1 C1 C2 -133.5(4)
N1 C1 C2 C7 62.2(6)
C3 C1 C2 C7 -172.3(5)
N1 C1 C2 C6 -179.5(5)
C3 C1 C2 C6 -54.1(6)
N1 C1 C2 C8 -60.3(5)
C3 C1 C2 C8 65.2(6)
N1 C1 C3 N2 -84(27)
C2 C1 C3 N2 149(27)
O1 S1 C4 F1 49.6(4)
N1 S1 C4 F1 -62.7(4)
O1 S1 C4 F2 167.6(4)
N1 S1 C4 F2 55.3(4)
O1 S1 C4 C5 -72.7(5)
N1 S1 C4 C5 175.1(5)
F1 C4 C5 F3 -60.1(7)
F2 C4 C5 F3 -178.7(6)
S1 C4 C5 F3 61.8(7)
F1 C4 C5 F4 178.7(4)
F2 C4 C5 F4 60.1(6)
S1 C4 C5 F4 -59.4(6)
F1 C4 C5 Cl1 62.5(6)
F2 C4 C5 Cl1 -56.1(7)
S1 C4 C5 Cl1 -175.6(4)
